data_7720961
loop_
_publ_author_name
'Schmidt, Patrick'
'Romao, Carl P.'
'Meyer, Hans-J&#xfc;rgen'

_publ_section_title
;
 Structural evolution during reversible halogen intercalation into
 WTe<sub>2</sub>: commensurate-incommensurate WTe2I and multistage
 WTe<sub>2</sub>Br<sub><i>x</i></sub> (<i>x</i> = 0.5, 1.0 and 1.25).
;
_journal_issue 21
_journal_name_full 'Dalton transactions (Cambridge, England : 2003)'
_journal_page_first 8228
_journal_page_last 8242
_journal_paper_doi 10.1039/d6dt00529b
_journal_volume 55
_journal_year 2026
_chemical_formula_moiety 'Br Te4 W2'
_chemical_formula_sum 'Br Te4 W2'
_chemical_formula_weight 957.98
_space_group_IT_number 59
_space_group_name_Hall '-P 2ab 2a'
_space_group_name_H-M_alt 'P m m n :2'
_symmetry_cell_setting orthorhombic
_symmetry_space_group_name_Hall '-P 2ab 2a'
_symmetry_space_group_name_H-M 'P m m n :2'
_audit_update_record
;
2025-11-14 deposited with the CCDC.	2026-04-29 downloaded from the CCDC.
;
_cell_angle_alpha 90.0000
_cell_angle_beta 90.0000
_cell_angle_gamma 90.0000
_cell_formula_units_Z 2
_cell_length_a 16.7450(4)
_cell_length_b 3.67734(3)
_cell_length_c 6.29678(8)
_cell_measurement_temperature 298
_cell_volume 387.737(11)
_computing_structure_refinement FULLPROF
_computing_structure_solution Expo2014
_diffrn_ambient_temperature 298
_diffrn_detector PSD
_diffrn_detector_type Mythen1K
_diffrn_measurement_device_type 'STOE StadIP'
_diffrn_radiation_monochromator Germanium
_diffrn_radiation_type 'Cu K\a~1~'
_diffrn_radiation_wavelength 1.54060
_diffrn_source 'X-ray tube'
_diffrn_source_target Cu
_exptl_absorpt_coefficient_mu 175.583
_exptl_crystal_density_diffrn 8.205
_exptl_crystal_description powder
_pd_char_colour black
_pd_char_particle_morphology plate-like
_pd_instr_location ' ?'
_pd_meas_2theta_range_inc 0.015000
_pd_meas_2theta_range_max 119.87000
_pd_meas_2theta_range_min 5.00000
_pd_meas_number_of_points 7659
_pd_meas_scan_method step
_pd_proc_2theta_range_inc 0.015000
_pd_proc_2theta_range_max 119.8590
_pd_proc_2theta_range_min 4.9890
_pd_proc_info_data_reduction none
_pd_proc_info_excluded_regions none
_pd_proc_ls_pref_orient_corr ' ?'
_pd_proc_ls_prof_R_factor 5.4380
_pd_proc_ls_prof_wR_expected 6.3094
_pd_proc_ls_prof_wR_factor 7.1036
_pd_proc_wavelength 1.540598
_pd_spec_mounting ' ?'
_pd_spec_mount_mode transmission
_pd_spec_shape flat_sheet
_pd_spec_size_axial 0.3
_pd_spec_size_equat 0.01
_refine_ls_goodness_of_fit_all 1.1259
_refine_ls_number_parameters 27
_refine_ls_number_reflns 392
_refine_ls_number_restraints 0
_refine_ls_R_I_factor 2.0282
_refine_ls_shift/su_max 0.0000
_cod_data_source_file d6dt00529b5.cif
_cod_data_source_block WTe2Brx
_cod_depositor_comments
;
The following automatic conversions were performed:

data item '_symmetry_cell_setting' value 'Orthorhombic' was changed
to 'orthorhombic' in accordance with the
/home/data/users/saulius/crontab/automatic-downloads/rss-feeds/RSC/lib/dictionaries/cif_core.dic
dictionary named 'cif_core.dic' version 2.4.2 last updated on
2011-04-26.

Automatic conversion script
Id: cif_fix_values 8170 2020-07-09 18:12:32Z antanas 

 Adding full bibliography for 7720961--7720965.cif.
;
_cod_original_sg_symbol_H-M 'P m m n'
_cod_database_code 7720961
_pd_proc_ls_prof_cr_factor 13.0552
_pd_proc_ls_prof_cwr_factor 13.2557
_pd_proc_ls_prof_cwr_expected 11.7736
_pd_proc_ls_prof_chi2 1.2676
_pd_proc_ls_prof_echi2 1.3037

loop_
_symmetry_equiv_pos_as_xyz
x,y,z
x+1/2,-y,-z
-x,y+1/2,-z
-x+1/2,-y+1/2,z
-x,-y,-z
-x+1/2,y,z
x,-y+1/2,z
x+1/2,y+1/2,-z

loop_
_atom_site_label
_atom_site_fract_x
_atom_site_fract_y
_atom_site_fract_z
_atom_site_U_iso_or_equiv
_atom_site_occupancy
_atom_site_adp_type
_atom_site_type_symbol
W1 -0.00516(15) 0.25000 -0.1785(3) 0.0527(15) 1.00000 Uani W
Te1 -0.07421(12) 0.25000 -0.5896(5) 0.042(2) 1.00000 Uani Te
Te2 0.12012(14) 0.25000 0.0912(5) 0.039(2) 1.00000 Uani Te
Br1 -0.2500 0.25000 -0.6083(13) 0.115(7) 1.00000 Uani Br

loop_
_atom_site_aniso_label
_atom_site_aniso_U_11
_atom_site_aniso_U_22
_atom_site_aniso_U_33
_atom_site_aniso_U_12
_atom_site_aniso_U_13
_atom_site_aniso_U_23
_atom_site_aniso_type_symbol
W1 0.0192(14) 0.0821(16) 0.0568(14) 0.00000 -0.0072(17) 0.00000 W
Te1 0.020(3) 0.048(3) 0.0574(18) 0.00000 0.013(2) 0.00000 Te
Te2 0.047(3) 0.044(3) 0.0274(17) 0.00000 -0.010(3) 0.00000 Te
Br1 0.145(9) 0.036(5) 0.163(7) 0.00000 0.00000 0.00000 Br

loop_
_atom_type_symbol
_atom_type_scat_Cromer_Mann_a1
_atom_type_scat_Cromer_Mann_b1
_atom_type_scat_Cromer_Mann_a2
_atom_type_scat_Cromer_Mann_b2
_atom_type_scat_Cromer_Mann_a3
_atom_type_scat_Cromer_Mann_b3
_atom_type_scat_Cromer_Mann_a4
_atom_type_scat_Cromer_Mann_b4
_atom_type_scat_Cromer_Mann_c
_atom_type_scat_dispersion_real
_atom_type_scat_dispersion_imag
_atom_type_scat_source
w 29.08180 1.72029 15.43000 9.22590 14.43270 0.32170 5.11982 57.05600 9.88750 -6.04800 5.57700 International_Tables_for_Crystallography_Vol.C(1991)_Tables_6.1.1.4_and_6.1.1.5
te 19.96440 4.81742 19.01380 0.42088 6.14487 28.52840 2.52390 70.84030 4.35200 -0.41800 6.35200 International_Tables_for_Crystallography_Vol.C(1991)_Tables_6.1.1.4_and_6.1.1.5
br 17.17890 2.17230 5.23580 16.57960 5.63770 0.26090 3.98510 41.43280 2.95570 -0.76700 1.28300 International_Tables_for_Crystallography_Vol.C(1991)_Tables_6.1.1.4_and_6.1.1.5

loop_
_geom_angle_atom_site_label_1
_geom_angle_atom_site_label_2
_geom_angle_atom_site_label_3
_geom_angle
_geom_angle_site_symmetry_1
_geom_angle_site_symmetry_3
_geom_angle_publ_flag
W1 W1 W1 180.000 1_545 1_565 ?
W1 W1 W1 50.80(6) 1_545 3_545 ?
W1 W1 W1 129.20(6) 1_545 3_555 ?
W1 W1 Te1 90.00(10) 1_545 1_555 ?
W1 W1 Te1 90.00(8) 1_545 1_556 ?
W1 W1 Te1 47.04(7) 1_545 3_544 ?
W1 W1 Te1 132.96(7) 1_545 3_554 ?
W1 W1 Te2 90.00(10) 1_545 1_555 ?
W1 W1 Te2 47.43(7) 1_545 3_545 ?
W1 W1 Te2 132.57(7) 1_545 3_555 ?
W1 W1 W1 129.20(6) 1_565 3_545 ?
W1 W1 W1 50.80(6) 1_565 3_555 ?
W1 W1 Te1 90.00(10) 1_565 1_555 ?
W1 W1 Te1 90.00(8) 1_565 1_556 ?
W1 W1 Te1 132.96(7) 1_565 3_544 ?
W1 W1 Te1 47.04(7) 1_565 3_554 ?
W1 W1 Te2 90.00(10) 1_565 1_555 ?
W1 W1 Te2 132.57(7) 1_565 3_545 ?
W1 W1 Te2 47.43(7) 1_565 3_555 ?
W1 W1 W1 78.40(6) 3_545 3_555 ?
W1 W1 Te1 136.86(16) 3_545 1_555 ?
W1 W1 Te1 87.61(13) 3_545 3_544 ?
W1 W1 Te1 145.05(13) 3_545 3_554 ?
W1 W1 Te2 57.84(10) 3_545 1_555 ?
W1 W1 Te2 57.20(10) 3_545 3_545 ?
W1 W1 Te2 108.26(10) 3_545 3_555 ?
W1 W1 Te1 136.86(16) 3_555 1_555 ?
W1 W1 Te1 145.05(13) 3_555 3_544 ?
W1 W1 Te1 87.61(13) 3_555 3_554 ?
W1 W1 Te2 57.84(10) 3_555 1_555 ?
W1 W1 Te2 108.26(10) 3_555 3_545 ?
W1 W1 Te2 57.20(10) 3_555 3_555 ?
Te1 W1 Te1 138.61(18) 1_555 1_556 ?
Te1 W1 Te1 72.95(12) 1_555 3_544 ?
Te1 W1 Te1 72.95(12) 1_555 3_554 ?
Te1 W1 Te2 153.1(2) 1_555 1_555 ?
Te1 W1 Te2 84.02(14) 1_555 3_545 ?
Te1 W1 Te2 84.02(14) 1_555 3_555 ?
Te1 W1 Te1 131.55(16) 1_556 3_544 ?
Te1 W1 Te1 131.55(16) 1_556 3_554 ?
Te1 W1 Te2 68.33(12) 1_556 1_555 ?
Te1 W1 Te2 66.18(11) 1_556 3_545 ?
Te1 W1 Te2 66.18(11) 1_556 3_555 ?
Te1 W1 Te1 85.92(8) 3_544 3_554 ?
Te1 W1 Te2 87.57(15) 3_544 1_555 ?
Te1 W1 Te2 89.85(13) 3_544 3_545 ?
Te1 W1 Te2 156.82(13) 3_544 3_555 ?
Te1 W1 Te2 87.57(15) 3_554 1_555 ?
Te1 W1 Te2 156.82(13) 3_554 3_545 ?
Te1 W1 Te2 89.85(13) 3_554 3_555 ?
Te2 W1 Te2 115.04(15) 1_555 3_545 ?
Te2 W1 Te2 115.04(15) 1_555 3_555 ?
Te2 W1 Te2 85.13(8) 3_545 3_555 ?
W1 Te1 W1 138.61(13) 1_554 1_555 ?
W1 Te1 W1 48.45(9) 1_554 3_544 ?
W1 Te1 W1 48.45(9) 1_554 3_554 ?
W1 Te1 Te1 90.00(8) 1_554 1_545 ?
W1 Te1 Te1 90.00(8) 1_554 1_565 ?
W1 Te1 Te1 95.88(11) 1_554 3_544 ?
W1 Te1 Te1 95.88(11) 1_554 3_554 ?
W1 Te1 Te2 150.16(13) 1_554 3_545 ?
W1 Te1 Te2 150.16(13) 1_554 3_555 ?
W1 Te1 Br1 105.03(18) 1_554 1_555 ?
W1 Te1 W1 107.05(13) 1_555 3_544 ?
W1 Te1 W1 107.05(13) 1_555 3_554 ?
W1 Te1 Te1 90.00(10) 1_555 1_545 ?
W1 Te1 Te1 90.00(10) 1_555 1_565 ?
W1 Te1 Te1 51.61(10) 1_555 3_544 ?
W1 Te1 Te1 51.61(10) 1_555 3_554 ?
W1 Te1 Te2 97.63(14) 1_555 1_554 ?
W1 Te1 Te2 148.89(16) 1_555 3_544 ?
W1 Te1 Te2 46.65(10) 1_555 3_545 ?
W1 Te1 Te2 148.89(16) 1_555 3_554 ?
W1 Te1 Te2 46.65(10) 1_555 3_555 ?
W1 Te1 Br1 116.36(19) 1_555 1_555 ?
W1 Te1 W1 85.92(8) 3_544 3_554 ?
W1 Te1 Te1 47.04(7) 3_544 1_545 ?
W1 Te1 Te1 132.96(7) 3_544 1_565 ?
W1 Te1 Te1 55.45(10) 3_544 3_544 ?
W1 Te1 Te1 101.20(10) 3_544 3_554 ?
W1 Te1 Te2 45.29(9) 3_544 1_554 ?
W1 Te1 Te2 46.22(10) 3_544 3_544 ?
W1 Te1 Te2 102.81(14) 3_544 3_545 ?
W1 Te1 Te2 88.81(10) 3_544 3_554 ?
W1 Te1 Te2 153.61(14) 3_544 3_555 ?
W1 Te1 Br1 118.07(13) 3_544 1_555 ?
W1 Te1 Te1 132.96(7) 3_554 1_545 ?
W1 Te1 Te1 47.04(7) 3_554 1_565 ?
W1 Te1 Te1 101.20(10) 3_554 3_544 ?
W1 Te1 Te1 55.45(10) 3_554 3_554 ?
W1 Te1 Te2 45.29(9) 3_554 1_554 ?
W1 Te1 Te2 88.81(10) 3_554 3_544 ?
W1 Te1 Te2 153.61(14) 3_554 3_545 ?
W1 Te1 Te2 46.22(10) 3_554 3_554 ?
W1 Te1 Te2 102.81(14) 3_554 3_555 ?
W1 Te1 Br1 118.07(13) 3_554 1_555 ?
Te1 Te1 Te1 180.000 1_545 1_565 ?
Te1 Te1 Te1 56.03(7) 1_545 3_544 ?
Te1 Te1 Te1 123.97(7) 1_545 3_554 ?
Te1 Te1 Te2 90.00(8) 1_545 1_554 ?
Te1 Te1 Te2 60.51(9) 1_545 3_544 ?
Te1 Te1 Te2 60.36(9) 1_545 3_545 ?
Te1 Te1 Te2 119.49(9) 1_545 3_554 ?
Te1 Te1 Te2 119.64(9) 1_545 3_555 ?
Te1 Te1 Br1 90.00(5) 1_545 1_555 ?
Te1 Te1 Te1 123.97(7) 1_565 3_544 ?
Te1 Te1 Te1 56.03(7) 1_565 3_554 ?
Te1 Te1 Te2 90.00(8) 1_565 1_554 ?
Te1 Te1 Te2 119.49(9) 1_565 3_544 ?
Te1 Te1 Te2 119.64(9) 1_565 3_545 ?
Te1 Te1 Te2 60.51(9) 1_565 3_554 ?
Te1 Te1 Te2 60.36(9) 1_565 3_555 ?
Te1 Te1 Br1 90.00(5) 1_565 1_555 ?
Te1 Te1 Te1 67.93(7) 3_544 3_554 ?
Te1 Te1 Te2 62.46(10) 3_544 1_554 ?
Te1 Te1 Te2 99.81(13) 3_544 3_544 ?
Te1 Te1 Te2 65.82(10) 3_544 3_545 ?
Te1 Te1 Te2 136.09(13) 3_544 3_554 ?
Te1 Te1 Te2 98.22(10) 3_544 3_555 ?
Te1 Te1 Br1 140.20(11) 3_544 1_555 ?
Te1 Te1 Te2 62.46(10) 3_554 1_554 ?
Te1 Te1 Te2 136.09(13) 3_554 3_544 ?
Te1 Te1 Te2 98.22(10) 3_554 3_545 ?
Te1 Te1 Te2 99.81(13) 3_554 3_554 ?
Te1 Te1 Te2 65.82(10) 3_554 3_555 ?
Te1 Te1 Br1 140.20(11) 3_554 1_555 ?
Te2 Te1 Te2 74.38(10) 1_554 3_544 ?
Te2 Te1 Te2 128.28(14) 1_554 3_545 ?
Te2 Te1 Te2 74.38(10) 1_554 3_554 ?
Te2 Te1 Te2 128.28(14) 1_554 3_555 ?
Te2 Te1 Br1 146.01(13) 1_554 1_555 ?
Te2 Te1 Te2 115.33(15) 3_544 3_545 ?
Te2 Te1 Te2 58.99(9) 3_544 3_554 ?
Te2 Te1 Te2 156.19(15) 3_544 3_555 ?
Te2 Te1 Br1 76.14(16) 3_544 1_555 ?
Te2 Te1 Te2 156.19(15) 3_545 3_554 ?
Te2 Te1 Te2 59.28(9) 3_545 3_555 ?
Te2 Te1 Br1 80.04(17) 3_545 1_555 ?
Te2 Te1 Te2 115.33(15) 3_554 3_555 ?
Te2 Te1 Br1 76.14(16) 3_554 1_555 ?
Te2 Te1 Br1 80.04(17) 3_555 1_555 ?
W1 Te2 W1 64.96(11) 1_555 3_545 ?
W1 Te2 W1 64.96(11) 1_555 3_555 ?
W1 Te2 Te1 70.69(12) 1_555 1_556 ?
W1 Te2 Te1 46.20(11) 1_555 3_544 ?
W1 Te2 Te1 111.74(15) 1_555 3_545 ?
W1 Te2 Te1 46.20(11) 1_555 3_554 ?
W1 Te2 Te1 111.74(15) 1_555 3_555 ?
W1 Te2 Te2 90.00(10) 1_555 1_545 ?
W1 Te2 Te2 90.00(10) 1_555 1_565 ?
W1 Te2 W1 85.13(8) 3_545 3_555 ?
W1 Te2 Te1 72.07(12) 3_545 3_544 ?
W1 Te2 Te1 49.33(10) 3_545 3_545 ?
W1 Te2 Te1 110.99(12) 3_545 3_554 ?
W1 Te2 Te1 91.00(10) 3_545 3_555 ?
W1 Te2 Te2 47.43(7) 3_545 1_545 ?
W1 Te2 Te2 132.57(7) 3_545 1_565 ?
W1 Te2 Te1 110.99(12) 3_555 3_544 ?
W1 Te2 Te1 91.00(10) 3_555 3_545 ?
W1 Te2 Te1 72.07(12) 3_555 3_554 ?
W1 Te2 Te1 49.33(10) 3_555 3_555 ?
W1 Te2 Te2 132.57(7) 3_555 1_545 ?
W1 Te2 Te2 47.43(7) 3_555 1_565 ?
Te1 Te2 Te1 105.62(13) 1_556 3_544 ?
Te1 Te2 Te1 51.72(9) 1_556 3_545 ?
Te1 Te2 Te1 105.62(13) 1_556 3_554 ?
Te1 Te2 Te1 51.72(9) 1_556 3_555 ?
Te1 Te2 Te2 90.00(8) 1_556 1_545 ?
Te1 Te2 Te2 90.00(8) 1_556 1_565 ?
Te1 Te2 Te1 115.33(15) 3_544 3_545 ?
Te1 Te2 Te1 58.99(9) 3_544 3_554 ?
Te1 Te2 Te1 156.19(15) 3_544 3_555 ?
Te1 Te2 Te2 60.51(9) 3_544 1_545 ?
Te1 Te2 Te2 119.49(9) 3_544 1_565 ?
Te1 Te2 Te1 156.19(15) 3_545 3_554 ?
Te1 Te2 Te1 59.28(9) 3_545 3_555 ?
Te1 Te2 Te2 60.36(9) 3_545 1_545 ?
Te1 Te2 Te2 119.64(9) 3_545 1_565 ?
Te1 Te2 Te1 115.33(15) 3_554 3_555 ?
Te1 Te2 Te2 119.49(9) 3_554 1_545 ?
Te1 Te2 Te2 60.51(9) 3_554 1_565 ?
Te1 Te2 Te2 119.64(9) 3_555 1_545 ?
Te1 Te2 Te2 60.36(9) 3_555 1_565 ?
Te2 Te2 Te2 180.000 1_545 1_565 ?
Te1 Br1 Te1 175.42(13) 1_555 4_455 ?
Te1 Br1 Br1 90.00(5) 1_555 1_545 ?
Te1 Br1 Br1 90.00(5) 1_555 1_565 ?
Te1 Br1 Br1 90.00(5) 4_455 1_545 ?
Te1 Br1 Br1 90.00(5) 4_455 1_565 ?
Br1 Br1 Br1 180.000 1_545 1_565 ?

loop_
_geom_bond_atom_site_label_1
_geom_bond_atom_site_label_2
_geom_bond_distance
_geom_bond_site_symmetry_2
_geom_bond_publ_flag
W1 W1 3.6773(1) 1_545 ?
W1 W1 3.6773(1) 1_565 ?
W1 W1 2.909(2) 3_545 ?
W1 W1 2.909(2) 3_555 ?
W1 Te1 2.835(4) 1_555 ?
W1 Te1 3.884(4) 1_556 ?
W1 Te1 2.698(3) 3_544 ?
W1 Te1 2.698(3) 3_554 ?
W1 Te2 2.699(4) 1_555 ?
W1 Te2 2.718(3) 3_545 ?
W1 Te2 2.718(3) 3_555 ?
Te1 W1 3.884(4) 1_554 ?
Te1 W1 2.835(4) 1_555 ?
Te1 W1 2.698(3) 3_544 ?
Te1 W1 2.698(3) 3_554 ?
Te1 Te1 3.6773(1) 1_545 ?
Te1 Te1 3.6773(1) 1_565 ?
Te1 Te1 3.291(3) 3_544 ?
Te1 Te1 3.291(3) 3_554 ?
Te1 Te2 3.825(4) 1_554 ?
Te1 Te2 3.735(4) 3_544 ?
Te1 Te2 3.718(4) 3_545 ?
Te1 Te2 3.735(4) 3_554 ?
Te1 Te2 3.718(4) 3_555 ?
Te1 Br1 2.946(2) 1_555 ?
Te2 W1 2.699(4) 1_555 ?
Te2 W1 2.718(3) 3_545 ?
Te2 W1 2.718(3) 3_555 ?
Te2 Te1 3.825(4) 1_556 ?
Te2 Te1 3.735(4) 3_544 ?
Te2 Te1 3.718(4) 3_545 ?
Te2 Te1 3.735(4) 3_554 ?
Te2 Te1 3.718(4) 3_555 ?
Te2 Te2 3.6773(1) 1_545 ?
Te2 Te2 3.6773(1) 1_565 ?
Br1 Te1 2.946(2) 1_555 ?
Br1 Te1 2.946(2) 4_455 ?
Br1 Br1 3.6773(1) 1_545 ?
Br1 Br1 3.6773(1) 1_565 ?
